data_4113866
loop_
_publ_author_name
'Ruichao Shen'
'Cheng Ting Lin'
'Emma Jean Bowman'
'Barry J. Bowman'
'John A. Porco'

_publ_section_title
;
 Lobatamide C: Total Synthesis, Stereochemical Assignment, Preparation of
 Simplified Analogues, and V-ATPase Inhibition Studies
;
_journal_name_full 'Journal of the American Chemical Society'
_journal_page_first 7889
_journal_page_last 7901
_journal_paper_doi 10.1021/ja0352350
_journal_volume 125
_journal_year 2003
_chemical_formula_sum 'C41 H51 Br N2 O9 S'
_chemical_formula_weight 827.81
_chemical_name_systematic
;
 ?
;
_space_group_IT_number 4
_symmetry_cell_setting monoclinic
_symmetry_space_group_name_Hall 'P 2yb'
_symmetry_space_group_name_H-M 'P 1 21 1'
_atom_sites_solution_hydrogens mixed
_atom_sites_solution_primary direct
_atom_sites_solution_secondary difmap
_audit_creation_method SHELXL-97
_cell_angle_alpha 90.00
_cell_angle_beta 93.538(5)
_cell_angle_gamma 90.00
_cell_formula_units_Z 2
_cell_length_a 9.8954(15)
_cell_length_b 8.8330(13)
_cell_length_c 24.243(3)
_cell_measurement_reflns_used 5490
_cell_measurement_temperature 173(2)
_cell_measurement_theta_max 25.68
_cell_measurement_theta_min 2.53
_cell_volume 2114.9(5)
_computing_cell_refinement 'Bruker SAINT+'
_computing_data_collection 'Bruker SMART'
_computing_data_reduction 'Bruker SAINT+'
_computing_molecular_graphics 'Bruker SHELXTL'
_computing_publication_material 'Bruker SHELXTL'
_computing_structure_refinement 'SHELXL-97 (Sheldrick, 1997)'
_computing_structure_solution 'SHELXS-97 (Sheldrick, 1990)'
_diffrn_ambient_temperature 173(2)
_diffrn_measured_fraction_theta_full 0.990
_diffrn_measured_fraction_theta_max 0.990
_diffrn_measurement_device_type 'Bruker 1K CCD area detector'
_diffrn_measurement_method '0.3 deg. omega scans'
_diffrn_radiation_monochromator graphite
_diffrn_radiation_source 'fine-focus sealed tube'
_diffrn_radiation_type MoK\a
_diffrn_radiation_wavelength 0.71073
_diffrn_reflns_av_R_equivalents 0.0324
_diffrn_reflns_av_sigmaI/netI 0.0724
_diffrn_reflns_limit_h_max 11
_diffrn_reflns_limit_h_min -11
_diffrn_reflns_limit_k_max 10
_diffrn_reflns_limit_k_min -10
_diffrn_reflns_limit_l_max 26
_diffrn_reflns_limit_l_min -28
_diffrn_reflns_number 13032
_diffrn_reflns_theta_full 24.71
_diffrn_reflns_theta_max 24.71
_diffrn_reflns_theta_min 2.06
_exptl_absorpt_coefficient_mu 1.075
_exptl_absorpt_correction_T_max 0.9736
_exptl_absorpt_correction_T_min 0.6731
_exptl_absorpt_correction_type SADABS
_exptl_crystal_colour colorless
_exptl_crystal_density_diffrn 1.300
_exptl_crystal_density_meas 0
_exptl_crystal_description plate
_exptl_crystal_F_000 868
_exptl_crystal_size_max 0.40
_exptl_crystal_size_mid 0.30
_exptl_crystal_size_min 0.03
_refine_diff_density_max 1.112
_refine_diff_density_min -0.732
_refine_diff_density_rms 0.063
_refine_ls_abs_structure_details 'Flack H D (1983), Acta Cryst. A39, 876-881'
_refine_ls_abs_structure_Flack 0.006(10)
_refine_ls_extinction_method none
_refine_ls_goodness_of_fit_ref 0.994
_refine_ls_hydrogen_treatment mixed
_refine_ls_matrix_type full
_refine_ls_number_parameters 579
_refine_ls_number_reflns 7052
_refine_ls_number_restraints 1
_refine_ls_restrained_S_all 0.993
_refine_ls_R_factor_all 0.0750
_refine_ls_R_factor_gt 0.0524
_refine_ls_shift/su_max 0.376
_refine_ls_shift/su_mean 0.009
_refine_ls_structure_factor_coef Fsqd
_refine_ls_weighting_details 'calc w=1/[\s^2^(Fo^2^)+(0.0837P)^2^+0.0000P] where P=(Fo^2^+2Fc^2^)/3'
_refine_ls_weighting_scheme calc
_refine_ls_wR_factor_gt 0.1265
_refine_ls_wR_factor_ref 0.1379
_reflns_number_gt 5426
_reflns_number_total 7052
_reflns_threshold_expression >2sigma(I)
_cod_data_source_file ja0352350si20030319_105425.cif
_cod_data_source_block porco19
_cod_database_code 4113866

loop_
_symmetry_equiv_pos_as_xyz
'x, y, z'
'-x, y+1/2, -z'

loop_
_atom_site_label
_atom_site_type_symbol
_atom_site_fract_x
_atom_site_fract_y
_atom_site_fract_z
_atom_site_U_iso_or_equiv
_atom_site_adp_type
_atom_site_occupancy
_atom_site_symmetry_multiplicity
_atom_site_calc_flag
_atom_site_refinement_flags
Br1 Br 0.85849(6) 0.25207(8) 0.25713(2) 0.0619(2) Uani 1 1 d .
SI1 S 1.20457(19) -0.1461(2) 0.91329(7) 0.0747(5) Uani 1 1 d .
O1 O 0.4096(4) 0.0591(5) 0.19515(16) 0.0576(11) Uani 1 1 d .
O2 O 0.4526(3) 0.3322(5) 0.43601(15) 0.0547(11) Uani 1 1 d .
O3 O 0.8665(3) 0.4068(4) 0.75348(14) 0.0393(8) Uani 1 1 d .
O4 O 0.7375(3) 0.1974(4) 0.74493(13) 0.0354(8) Uani 1 1 d .
O5 O 1.1755(4) 0.0394(5) 0.90229(15) 0.0532(10) Uani 1 1 d .
O6 O 0.9896(3) 0.3516(3) 0.63668(12) 0.0248(6) Uani 1 1 d .
O7 O 1.1125(3) 0.5530(4) 0.61392(15) 0.0375(8) Uani 1 1 d .
O8 O 1.2899(3) 0.4001(3) 0.54492(12) 0.0306(7) Uani 1 1 d .
O9 O 1.1145(3) 0.2599(4) 0.51134(11) 0.0319(7) Uani 1 1 d .
N1 N 0.3916(4) 0.1402(5) 0.24342(17) 0.0423(11) Uani 1 1 d .
N2 N 0.6722(4) 0.2823(5) 0.45901(16) 0.0311(10) Uani 1 1 d .
H2N H 0.732(4) 0.249(5) 0.4496(14) 0.001(10) Uiso 1 1 d .
C1 C 0.4858(5) 0.1152(6) 0.2797(2) 0.0369(12) Uani 1 1 d .
H1 H 0.553(6) 0.048(7) 0.278(2) 0.055(17) Uiso 1 1 d .
C2 C 0.4800(5) 0.1913(6) 0.3326(2) 0.0355(12) Uani 1 1 d .
H2 H 0.405(5) 0.252(6) 0.3332(17) 0.028(11) Uiso 1 1 d .
C3 C 0.5727(5) 0.1825(5) 0.3733(2) 0.0343(11) Uani 1 1 d .
H3 H 0.676(7) 0.122(8) 0.368(3) 0.073(19) Uiso 1 1 d .
C4 C 0.5573(4) 0.2705(6) 0.42502(19) 0.0338(11) Uani 1 1 d .
C5 C 0.6854(5) 0.3766(5) 0.50507(19) 0.0292(10) Uani 1 1 d .
H5 H 0.612(5) 0.446(5) 0.5100(18) 0.024(11) Uiso 1 1 d .
C6 C 0.7982(5) 0.3913(5) 0.5367(2) 0.0287(10) Uani 1 1 d .
H6 H 0.872(5) 0.333(5) 0.5327(16) 0.019(11) Uiso 1 1 d .
C7 C 0.8155(5) 0.5037(6) 0.5820(2) 0.0307(11) Uani 1 1 d .
H7B H 0.722(5) 0.549(5) 0.5909(19) 0.031(12) Uiso 1 1 d .
H7A H 0.880(6) 0.564(7) 0.572(2) 0.042(16) Uiso 1 1 d .
C8 C 0.8653(4) 0.4462(5) 0.6384(2) 0.0282(10) Uani 1 1 d .
H8 H 0.894(4) 0.528(5) 0.6627(16) 0.010(9) Uiso 1 1 d .
C9 C 0.7657(4) 0.3410(6) 0.6643(2) 0.0293(10) Uani 1 1 d .
H9B H 0.770(3) 0.260(5) 0.6486(14) 0.003(9) Uiso 1 1 d .
H9A H 0.670(5) 0.397(5) 0.6577(18) 0.025(11) Uiso 1 1 d .
C10 C 0.7974(4) 0.3217(5) 0.7255(2) 0.0304(10) Uani 1 1 d .
C11 C 0.7655(5) 0.1626(7) 0.8037(2) 0.0373(12) Uani 1 1 d .
H11 H 0.764(4) 0.233(6) 0.8205(18) 0.018(13) Uiso 1 1 d .
C12 C 0.6575(5) 0.0553(7) 0.8177(2) 0.0514(15) Uani 1 1 d .
H12A H 0.5689 0.1041 0.8115 0.077 Uiso 1 1 calc R
H12B H 0.6709 0.0258 0.8567 0.077 Uiso 1 1 calc R
H12C H 0.6612 -0.0349 0.7943 0.077 Uiso 1 1 calc R
C13 C 0.9076(5) 0.1026(6) 0.8116(2) 0.0353(11) Uani 1 1 d .
H13 H 0.927(5) 0.006(6) 0.789(2) 0.041(14) Uiso 1 1 d .
C14 C 1.0048(5) 0.1606(6) 0.8435(2) 0.0368(12) Uani 1 1 d .
H14 H 0.988(4) 0.251(6) 0.8626(17) 0.022(10) Uiso 1 1 d .
C15 C 1.1478(5) 0.1024(6) 0.8482(2) 0.0394(12) Uani 1 1 d .
H15 H 1.161(4) 0.019(5) 0.8146(17) 0.017(10) Uiso 1 1 d .
C16 C 1.2473(5) 0.2269(6) 0.83701(19) 0.0393(12) Uani 1 1 d .
C17 C 1.3340(6) 0.2849(9) 0.8861(2) 0.066(2) Uani 1 1 d .
H17A H 1.3985 0.2062 0.8988 0.099 Uiso 1 1 calc R
H17B H 1.2762 0.3110 0.9160 0.099 Uiso 1 1 calc R
H17C H 1.3836 0.3751 0.8752 0.099 Uiso 1 1 calc R
C18 C 1.2573(6) 0.2862(6) 0.7871(2) 0.0403(13) Uani 1 1 d .
H18 H 1.317(5) 0.346(7) 0.785(2) 0.039(16) Uiso 1 1 d .
C19 C 1.1757(4) 0.2490(8) 0.73481(18) 0.0349(10) Uani 1 1 d .
H19B H 1.128(5) 0.160(6) 0.7388(19) 0.029(14) Uiso 1 1 d .
H19A H 1.108(6) 0.330(8) 0.732(2) 0.056(17) Uiso 1 1 d .
C20 C 1.2593(4) 0.2418(6) 0.68452(17) 0.0272(9) Uani 1 1 d .
C21 C 1.3756(4) 0.1527(5) 0.6872(2) 0.0322(11) Uani 1 1 d .
H21 H 1.405(4) 0.107(5) 0.7219(19) 0.021(11) Uiso 1 1 d .
C22 C 1.4542(5) 0.1373(6) 0.6426(2) 0.0354(12) Uani 1 1 d .
H22 H 1.522(6) 0.086(6) 0.640(2) 0.040(15) Uiso 1 1 d .
C23 C 1.4228(5) 0.2153(5) 0.5943(2) 0.0331(11) Uani 1 1 d .
H23 H 1.475(5) 0.199(6) 0.565(2) 0.037(14) Uiso 1 1 d .
C24 C 1.3113(4) 0.3082(5) 0.59136(18) 0.0251(10) Uani 1 1 d .
C25 C 1.2252(4) 0.3208(5) 0.63480(17) 0.0237(9) Uani 1 1 d .
C26 C 1.1053(4) 0.4219(5) 0.62816(17) 0.0230(9) Uani 1 1 d .
C27 C 0.3042(7) 0.0972(9) 0.1555(3) 0.070(2) Uani 1 1 d .
H27A H 0.3160 0.0410 0.1213 0.105 Uiso 1 1 calc R
H27B H 0.3069 0.2062 0.1480 0.105 Uiso 1 1 calc R
H27C H 0.2168 0.0710 0.1698 0.105 Uiso 1 1 calc R
C28 C 1.0499(8) -0.2577(11) 0.8934(3) 0.091(2) Uani 1 1 d .
H28A H 0.9743 -0.2205 0.9140 0.137 Uiso 1 1 calc R
H28B H 1.0661 -0.3647 0.9022 0.137 Uiso 1 1 calc R
H28C H 1.0276 -0.2466 0.8537 0.137 Uiso 1 1 calc R
C29 C 1.3522(7) -0.2097(11) 0.8755(3) 0.087(3) Uani 1 1 d .
H29C H 1.4315 -0.1484 0.8870 0.131 Uiso 1 1 calc R
H29B H 1.3318 -0.1979 0.8357 0.131 Uiso 1 1 calc R
H29A H 1.3711 -0.3164 0.8840 0.131 Uiso 1 1 calc R
C30 C 1.2465(8) -0.1568(10) 0.9889(3) 0.080(2) Uani 1 1 d .
C31 C 1.1253(9) -0.0888(14) 1.0203(3) 0.112(4) Uani 1 1 d .
H31A H 1.1472 -0.0932 1.0602 0.167 Uiso 1 1 calc R
H31B H 1.0430 -0.1476 1.0110 0.167 Uiso 1 1 calc R
H31C H 1.1105 0.0168 1.0090 0.167 Uiso 1 1 calc R
C32 C 1.2689(14) -0.3262(12) 1.0047(4) 0.134(4) Uani 1 1 d .
H32A H 1.2917 -0.3343 1.0445 0.202 Uiso 1 1 calc R
H32B H 1.3432 -0.3675 0.9844 0.202 Uiso 1 1 calc R
H32C H 1.1860 -0.3835 0.9952 0.202 Uiso 1 1 calc R
C33 C 1.3762(8) -0.0656(14) 1.0036(3) 0.110(3) Uani 1 1 d .
H33A H 1.3981 -0.0710 1.0435 0.165 Uiso 1 1 calc R
H33B H 1.3620 0.0403 0.9927 0.165 Uiso 1 1 calc R
H33C H 1.4512 -0.1079 0.9839 0.165 Uiso 1 1 calc R
C34 C 1.1839(4) 0.3693(5) 0.50832(17) 0.0254(10) Uani 1 1 d .
C35 C 1.1644(6) 0.4956(6) 0.4668(2) 0.0337(11) Uani 1 1 d .
H35B H 1.252(5) 0.538(5) 0.4624(17) 0.022(11) Uiso 1 1 d .
H35A H 1.120(5) 0.573(6) 0.481(2) 0.032(13) Uiso 1 1 d .
C36 C 1.0911(4) 0.4491(5) 0.41358(19) 0.0258(10) Uani 1 1 d .
C37 C 1.1595(4) 0.3913(5) 0.3705(2) 0.0318(11) Uani 1 1 d .
H37 H 1.2556 0.3880 0.3738 0.038 Uiso 1 1 calc R
C38 C 1.0932(5) 0.3385(6) 0.3230(2) 0.0366(11) Uani 1 1 d .
H38 H 1.1421 0.2994 0.2936 0.044 Uiso 1 1 calc R
C39 C 0.9532(5) 0.3435(6) 0.31887(19) 0.0346(11) Uani 1 1 d .
C40 C 0.8825(5) 0.4067(6) 0.3596(2) 0.0378(12) Uani 1 1 d .
H40 H 0.7867 0.4144 0.3553 0.045 Uiso 1 1 calc R
C41 C 0.9501(5) 0.4588(5) 0.4066(2) 0.0317(11) Uani 1 1 d .
H41 H 0.9006 0.5023 0.4350 0.038 Uiso 1 1 calc R

loop_
_atom_site_aniso_label
_atom_site_aniso_U_11
_atom_site_aniso_U_22
_atom_site_aniso_U_33
_atom_site_aniso_U_23
_atom_site_aniso_U_13
_atom_site_aniso_U_12
Br1 0.0740(4) 0.0697(4) 0.0392(3) 0.0057(3) -0.0190(3) -0.0241(4)
SI1 0.0760(11) 0.0843(13) 0.0621(11) 0.0179(10) -0.0104(9) -0.0002(10)
O1 0.062(2) 0.070(3) 0.041(2) -0.017(2) 0.0025(18) -0.013(2)
O2 0.0212(17) 0.093(3) 0.049(2) -0.020(2) -0.0007(15) 0.0100(19)
O3 0.0388(18) 0.040(2) 0.039(2) -0.0056(16) 0.0010(15) 0.0003(16)
O4 0.0316(17) 0.039(2) 0.0354(19) 0.0063(15) 0.0026(14) -0.0056(14)
O5 0.057(2) 0.067(3) 0.034(2) 0.0180(18) -0.0081(16) 0.001(2)
O6 0.0201(14) 0.0226(16) 0.0314(17) -0.0006(13) -0.0014(11) 0.0011(12)
O7 0.0318(18) 0.0272(19) 0.053(2) 0.0002(16) 0.0020(16) -0.0023(14)
O8 0.0299(16) 0.0321(18) 0.0294(17) 0.0023(14) -0.0006(13) -0.0061(13)
O9 0.0347(16) 0.0252(16) 0.0353(17) 0.0031(17) -0.0019(12) -0.0039(17)
N1 0.050(3) 0.045(3) 0.032(2) -0.010(2) 0.003(2) -0.008(2)
N2 0.019(2) 0.037(3) 0.037(2) 0.0029(19) -0.0033(17) 0.0068(18)
C1 0.030(3) 0.036(3) 0.044(3) -0.004(2) 0.003(2) 0.001(2)
C2 0.023(2) 0.041(3) 0.043(3) -0.004(2) 0.003(2) 0.004(2)
C3 0.030(2) 0.033(3) 0.040(3) 0.003(2) -0.003(2) -0.004(2)
C4 0.026(2) 0.038(3) 0.037(3) -0.002(2) -0.0024(18) -0.003(2)
C5 0.029(2) 0.030(3) 0.029(3) 0.002(2) 0.0030(19) -0.002(2)
C6 0.022(2) 0.024(2) 0.039(3) 0.003(2) 0.002(2) 0.004(2)
C7 0.028(3) 0.026(2) 0.038(3) 0.001(2) -0.003(2) 0.003(2)
C8 0.023(2) 0.023(2) 0.038(3) -0.004(2) 0.0007(19) 0.0061(19)
C9 0.025(2) 0.024(3) 0.039(3) -0.004(2) -0.0020(19) 0.004(2)
C10 0.023(2) 0.030(2) 0.037(3) -0.003(2) 0.003(2) 0.003(2)
C11 0.038(3) 0.039(3) 0.035(3) 0.000(3) 0.004(2) 0.000(2)
C12 0.041(3) 0.068(4) 0.045(3) 0.017(3) 0.002(2) -0.012(3)
C13 0.040(3) 0.039(3) 0.027(3) 0.008(2) 0.001(2) -0.002(2)
C14 0.045(3) 0.040(3) 0.026(3) -0.002(2) 0.004(2) 0.001(2)
C15 0.044(3) 0.047(3) 0.026(3) 0.005(2) -0.005(2) 0.005(2)
C16 0.036(3) 0.048(3) 0.032(3) 0.000(2) -0.0060(19) 0.003(2)
C17 0.066(4) 0.089(6) 0.042(3) -0.010(3) -0.009(3) -0.021(4)
C18 0.038(3) 0.043(4) 0.040(3) -0.001(2) -0.001(2) -0.006(3)
C19 0.030(2) 0.042(3) 0.032(3) 0.007(3) -0.0021(18) -0.002(3)
C20 0.021(2) 0.026(2) 0.033(2) -0.003(2) -0.0040(16) -0.007(2)
C21 0.024(2) 0.035(3) 0.036(3) 0.011(2) -0.010(2) -0.005(2)
C22 0.021(2) 0.033(3) 0.052(3) 0.003(2) -0.004(2) -0.002(2)
C23 0.025(2) 0.033(3) 0.042(3) -0.005(2) 0.008(2) -0.005(2)
C24 0.027(2) 0.019(2) 0.029(2) -0.0018(17) -0.0048(18) -0.0030(17)
C25 0.022(2) 0.022(2) 0.027(2) -0.0027(18) 0.0000(18) -0.0023(17)
C26 0.025(2) 0.021(3) 0.024(2) -0.0054(18) 0.0041(17) -0.0042(18)
C27 0.090(5) 0.078(5) 0.039(4) -0.002(3) -0.019(3) -0.021(4)
C28 0.099(5) 0.097(6) 0.075(5) 0.029(5) -0.019(4) -0.047(5)
C29 0.082(5) 0.120(8) 0.060(4) -0.003(4) 0.000(3) 0.044(5)
C30 0.091(5) 0.091(5) 0.058(4) 0.012(4) -0.005(4) 0.016(5)
C31 0.100(6) 0.190(11) 0.049(5) -0.017(6) 0.033(4) -0.021(7)
C32 0.205(12) 0.105(7) 0.087(7) 0.048(6) -0.038(7) 0.018(8)
C33 0.083(5) 0.182(10) 0.060(5) -0.002(6) -0.030(4) -0.022(6)
C34 0.029(2) 0.022(2) 0.025(2) -0.0060(18) 0.0044(18) 0.000(2)
C35 0.038(3) 0.023(3) 0.039(3) -0.002(2) 0.002(2) 0.001(2)
C36 0.034(2) 0.016(2) 0.027(3) 0.0056(18) -0.0008(19) 0.0003(18)
C37 0.024(2) 0.032(3) 0.040(3) 0.003(2) 0.003(2) 0.0039(19)
C38 0.041(3) 0.035(3) 0.034(3) 0.007(2) 0.004(2) 0.005(2)
C39 0.040(3) 0.031(3) 0.031(3) 0.008(2) -0.007(2) -0.004(2)
C40 0.026(2) 0.040(3) 0.047(3) 0.016(2) 0.001(2) 0.003(2)
C41 0.033(3) 0.028(3) 0.034(3) 0.004(2) 0.004(2) 0.006(2)

loop_
_atom_type_symbol
_atom_type_description
_atom_type_scat_dispersion_real
_atom_type_scat_dispersion_imag
_atom_type_scat_source
C C 0.0033 0.0016 'International Tables Vol C Tables 4.2.6.8 and 6.1.1.4'
H H 0.0000 0.0000 'International Tables Vol C Tables 4.2.6.8 and 6.1.1.4'
N N 0.0061 0.0033 'International Tables Vol C Tables 4.2.6.8 and 6.1.1.4'
O O 0.0106 0.0060 'International Tables Vol C Tables 4.2.6.8 and 6.1.1.4'
S S 0.1246 0.1234 'International Tables Vol C Tables 4.2.6.8 and 6.1.1.4'
Br Br -0.2901 2.4595 'International Tables Vol C Tables 4.2.6.8 and 6.1.1.4'

loop_
_geom_angle_atom_site_label_1
_geom_angle_atom_site_label_2
_geom_angle_atom_site_label_3
_geom_angle
O5 SI1 C29 110.4(3)
O5 SI1 C30 103.4(3)
C29 SI1 C30 109.7(3)
O5 SI1 C28 110.2(3)
C29 SI1 C28 111.9(4)
C30 SI1 C28 111.0(4)
N1 O1 C27 108.7(5)
C10 O4 C11 116.7(4)
C15 O5 SI1 122.9(4)
C26 O6 C8 117.6(3)
C34 O8 C24 118.9(3)
C1 N1 O1 111.7(4)
C4 N2 C5 124.3(5)
N1 C1 C2 117.9(5)
C3 C2 C1 125.1(5)
C2 C3 C4 120.0(5)
O2 C4 N2 121.5(5)
O2 C4 C3 123.5(4)
N2 C4 C3 115.0(4)
C6 C5 N2 123.9(5)
C5 C6 C7 123.4(5)
C6 C7 C8 117.4(4)
O6 C8 C7 112.7(4)
O6 C8 C9 103.1(4)
C7 C8 C9 113.3(4)
C10 C9 C8 112.0(4)
O3 C10 O4 124.2(4)
O3 C10 C9 124.2(5)
O4 C10 C9 111.6(4)
O4 C11 C12 105.1(4)
O4 C11 C13 108.4(4)
C12 C11 C13 115.3(5)
C14 C13 C11 126.0(5)
C13 C14 C15 124.6(5)
O5 C15 C14 109.1(4)
O5 C15 C16 110.8(4)
C14 C15 C16 111.0(4)
C18 C16 C17 120.8(5)
C18 C16 C15 122.4(4)
C17 C16 C15 116.8(4)
C16 C18 C19 128.2(5)
C18 C19 C20 113.4(4)
C21 C20 C25 118.1(4)
C21 C20 C19 118.5(4)
C25 C20 C19 123.4(4)
C22 C21 C20 121.7(4)
C23 C22 C21 120.6(5)
C24 C23 C22 118.8(5)
C23 C24 O8 118.2(4)
C23 C24 C25 122.2(4)
O8 C24 C25 119.5(4)
C24 C25 C20 118.5(4)
C24 C25 C26 119.0(4)
C20 C25 C26 122.4(4)
O7 C26 O6 123.8(4)
O7 C26 C25 123.0(4)
O6 C26 C25 113.1(4)
C33 C30 C32 110.0(8)
C33 C30 C31 109.7(8)
C32 C30 C31 110.4(9)
C33 C30 SI1 109.5(6)
C32 C30 SI1 108.2(6)
C31 C30 SI1 109.1(5)
O9 C34 O8 123.2(4)
O9 C34 C35 126.2(4)
O8 C34 C35 110.5(4)
C36 C35 C34 114.1(4)
C37 C36 C41 117.7(4)
C37 C36 C35 121.3(4)
C41 C36 C35 120.9(4)
C38 C37 C36 122.0(4)
C37 C38 C39 118.3(5)
C40 C39 C38 121.1(4)
C40 C39 Br1 119.7(4)
C38 C39 Br1 119.1(4)
C41 C40 C39 119.7(4)
C40 C41 C36 120.9(5)

loop_
_geom_bond_atom_site_label_1
_geom_bond_atom_site_label_2
_geom_bond_distance
Br1 C39 1.896(5)
SI1 O5 1.682(5)
SI1 C29 1.858(7)
SI1 C30 1.856(7)
SI1 C28 1.859(7)
O1 N1 1.393(6)
O1 C27 1.414(7)
O2 C4 1.214(6)
O3 C10 1.198(5)
O4 C10 1.346(6)
O4 C11 1.468(6)
O5 C15 1.436(6)
O6 C26 1.330(5)
O6 C8 1.490(5)
O7 C26 1.212(5)
O8 C34 1.358(5)
O8 C24 1.394(5)
O9 C34 1.191(5)
N1 C1 1.261(7)
N2 C4 1.367(6)
N2 C5 1.393(6)
C1 C2 1.451(7)
C2 C3 1.309(7)
C3 C4 1.490(7)
C5 C6 1.321(6)
C6 C7 1.482(7)
C7 C8 1.513(7)
C8 C9 1.518(7)
C9 C10 1.508(7)
C11 C12 1.484(8)
C11 C13 1.504(7)
C13 C14 1.301(7)
C14 C15 1.503(7)
C15 C16 1.512(8)
C16 C18 1.328(7)
C16 C17 1.513(7)
C18 C19 1.497(7)
C19 C20 1.516(6)
C20 C21 1.392(6)
C20 C25 1.416(6)
C21 C22 1.376(8)
C22 C23 1.377(7)
C23 C24 1.374(6)
C24 C25 1.399(6)
C25 C26 1.485(6)
C30 C33 1.539(12)
C30 C32 1.558(12)
C30 C31 1.578(12)
C34 C35 1.507(7)
C35 C36 1.497(7)
C36 C37 1.378(7)
C36 C41 1.398(6)
C37 C38 1.372(7)
C38 C39 1.383(7)
C39 C40 1.365(7)
C40 C41 1.365(7)

loop_
_cod_related_entry_id
_cod_related_entry_database
_cod_related_entry_code
1 ChemSpider 30660507
